data_1505297
loop_
_publ_author_name
'Meketa, Matthew L.'
'Weinreb, Steven M.'

_publ_section_title
;
 A new total synthesis of the zinc matrixmetalloproteinase inhibitor
 ageladine A featuring a biogenetically patterned 6pi-2-azatriene
 electrocyclization.
;
_journal_issue 5
_journal_name_full 'Organic letters'
_journal_page_first 853
_journal_page_last 855
_journal_paper_doi 10.1021/ol063038a
_journal_volume 9
_journal_year 2007
_chemical_formula_moiety 'C13 H12 Br2 N2 O2'
_chemical_formula_sum 'C13 H12 Br2 N2 O2'
_chemical_formula_weight 388.07
_chemical_name_systematic
; 
 ? 
;
_space_group_IT_number 14
_symmetry_cell_setting monoclinic
_symmetry_space_group_name_Hall '-P 2ybc'
_symmetry_space_group_name_H-M 'P 1 21/c 1'
_atom_sites_solution_hydrogens geom
_atom_sites_solution_primary direct
_atom_sites_solution_secondary difmap
_audit_creation_method SHELXL-97
_cell_angle_alpha 90.00
_cell_angle_beta 113.28(2)
_cell_angle_gamma 90.00
_cell_formula_units_Z 4
_cell_length_a 5.811(3)
_cell_length_b 20.027(10)
_cell_length_c 12.310(5)
_cell_measurement_reflns_used 3116
_cell_measurement_temperature 98(2)
_cell_measurement_theta_max 28.14
_cell_measurement_theta_min 2.713
_cell_volume 1316.0(11)
_computing_cell_refinement 'Bruker SMART'
_computing_data_collection 'Bruker SMART'
_computing_data_reduction 'Bruker SAINT'
_computing_molecular_graphics 'Bruker SHELXTL'
_computing_publication_material 'Bruker SHELXTL'
_computing_structure_refinement 'SHELXL-97 (Sheldrick, 1997)'
_computing_structure_solution 'SHELXS-97 (Sheldrick, 1990)'
_diffrn_ambient_temperature 98(2)
_diffrn_measured_fraction_theta_full 0.982
_diffrn_measured_fraction_theta_max 0.982
_diffrn_measurement_device_type 'CCD area detector'
_diffrn_measurement_method 'phi and omega scans'
_diffrn_radiation_monochromator graphite
_diffrn_radiation_source 'fine-focus sealed tube'
_diffrn_radiation_type MoK\a
_diffrn_radiation_wavelength 0.71073
_diffrn_reflns_av_R_equivalents 0.0711
_diffrn_reflns_av_sigmaI/netI 0.0991
_diffrn_reflns_limit_h_max 7
_diffrn_reflns_limit_h_min -7
_diffrn_reflns_limit_k_max 26
_diffrn_reflns_limit_k_min -26
_diffrn_reflns_limit_l_max 16
_diffrn_reflns_limit_l_min -16
_diffrn_reflns_number 11855
_diffrn_reflns_theta_full 28.34
_diffrn_reflns_theta_max 28.34
_diffrn_reflns_theta_min 2.03
_exptl_absorpt_coefficient_mu 6.159
_exptl_absorpt_correction_T_max 0.78
_exptl_absorpt_correction_T_min 0.70
_exptl_absorpt_correction_type analytical
_exptl_absorpt_process_details SADABS
_exptl_crystal_colour colourless
_exptl_crystal_density_diffrn 1.959
_exptl_crystal_density_method 'not measured'
_exptl_crystal_description needle
_exptl_crystal_F_000 760
_exptl_crystal_size_max 0.20
_exptl_crystal_size_mid 0.05
_exptl_crystal_size_min 0.04
_refine_diff_density_max 0.970
_refine_diff_density_min -0.827
_refine_diff_density_rms 0.147
_refine_ls_extinction_method none
_refine_ls_goodness_of_fit_ref 1.035
_refine_ls_hydrogen_treatment noref
_refine_ls_matrix_type full
_refine_ls_number_parameters 172
_refine_ls_number_reflns 3230
_refine_ls_number_restraints 0
_refine_ls_restrained_S_all 1.035
_refine_ls_R_factor_all 0.0568
_refine_ls_R_factor_gt 0.0434
_refine_ls_shift/su_max 0.002
_refine_ls_shift/su_mean 0.000
_refine_ls_structure_factor_coef Fsqd
_refine_ls_weighting_details 'calc w=1/[\s^2^(Fo^2^)+(0.0000P)^2^+0.5133P] where P=(Fo^2^+2Fc^2^)/3'
_refine_ls_weighting_scheme calc
_refine_ls_wR_factor_gt 0.1143
_refine_ls_wR_factor_ref 0.1240
_reflns_number_gt 2615
_reflns_number_total 3230
_reflns_threshold_expression >2sigma(I)
_cod_data_source_file ol063038asi20061214_104049.cif
_cod_data_source_block mlm5s
_cod_depositor_comments
;
The following automatic conversions were performed:

'_symmetry_cell_setting' value 'Monoclinic' changed to 'monoclinic'
according to /home/saulius/struct/CIF-dictionaries/cif_core.dic
dictionary named 'cif_core.dic' version 2.4.1 from 2010-06-29.

Automatic conversion script
Id: cif_fix_values 1715 2011-07-08 13:25:40Z adriana 
;
_cod_original_sg_symbol_H-M P2(1)/C
_cod_database_code 1505297

loop_
_symmetry_equiv_pos_as_xyz
'x, y, z'
'-x, y+1/2, -z+1/2'
'-x, -y, -z'
'x, -y-1/2, z-1/2'

loop_
_atom_site_label
_atom_site_type_symbol
_atom_site_fract_x
_atom_site_fract_y
_atom_site_fract_z
_atom_site_U_iso_or_equiv
_atom_site_adp_type
_atom_site_occupancy
_atom_site_symmetry_multiplicity
_atom_site_calc_flag
_atom_site_refinement_flags
Br1 Br 0.60173(6) 0.714159(16) 1.07909(3) 0.01768(14) Uani 1 1 d .
Br2 Br 0.23713(7) 0.711188(16) 0.76281(3) 0.01746(14) Uani 1 1 d .
O1 O -0.1880(4) 0.54359(10) 0.7060(2) 0.0139(5) Uani 1 1 d .
O2 O -0.4323(5) 0.54807(13) 0.8853(2) 0.0220(6) Uani 1 1 d .
N1 N -0.0459(5) 0.62882(13) 0.8541(2) 0.0131(6) Uani 1 1 d .
N2 N -0.1903(6) 0.53760(15) 1.0782(3) 0.0217(7) Uani 1 1 d .
H2A H -0.3007 0.5119 1.0901 0.026 Uiso 1 1 d R
H2B H -0.0491 0.5478 1.1376 0.026 Uiso 1 1 d R
C1 C 0.1645(6) 0.66754(16) 0.8788(3) 0.0143(7) Uani 1 1 d .
C2 C 0.2987(6) 0.66961(15) 0.9984(3) 0.0120(6) Uani 1 1 d .
C3 C 0.1716(6) 0.62961(15) 1.0511(3) 0.0140(7) Uani 1 1 d .
H3 H 0.2218 0.6214 1.1333 0.017 Uiso 1 1 calc R
C4 C -0.0395(6) 0.60470(16) 0.9611(3) 0.0132(7) Uani 1 1 d .
C5 C -0.2365(6) 0.56129(15) 0.9710(3) 0.0129(7) Uani 1 1 d .
C6 C -0.2283(6) 0.60922(16) 0.7360(3) 0.0132(7) Uani 1 1 d .
H6A H -0.3997 0.6126 0.7342 0.016 Uiso 1 1 calc R
H6B H -0.2159 0.6405 0.6763 0.016 Uiso 1 1 calc R
C7 C 0.0067(6) 0.53836(15) 0.6624(3) 0.0134(7) Uani 1 1 d .
H7A H 0.1672 0.5545 0.7230 0.016 Uiso 1 1 calc R
H7B H -0.0350 0.5661 0.5906 0.016 Uiso 1 1 calc R
C8 C 0.0304(6) 0.46649(16) 0.6339(3) 0.0128(6) Uani 1 1 d .
C9 C 0.2644(7) 0.43856(17) 0.6613(3) 0.0170(7) Uani 1 1 d .
H9 H 0.4107 0.4648 0.6992 0.020 Uiso 1 1 calc R
C10 C 0.2864(7) 0.37162(17) 0.6331(3) 0.0191(7) Uani 1 1 d .
H10 H 0.4480 0.3531 0.6515 0.023 Uiso 1 1 calc R
C11 C 0.0772(7) 0.33218(19) 0.5792(3) 0.0201(8) Uani 1 1 d .
H11 H 0.0937 0.2867 0.5615 0.024 Uiso 1 1 calc R
C12 C -0.1596(7) 0.36043(17) 0.5513(3) 0.0203(8) Uani 1 1 d .
H12 H -0.3056 0.3340 0.5141 0.024 Uiso 1 1 calc R
C13 C -0.1824(6) 0.42729(17) 0.5777(3) 0.0165(7) Uani 1 1 d .
H13 H -0.3440 0.4462 0.5573 0.020 Uiso 1 1 calc R

loop_
_atom_site_aniso_label
_atom_site_aniso_U_11
_atom_site_aniso_U_22
_atom_site_aniso_U_33
_atom_site_aniso_U_23
_atom_site_aniso_U_13
_atom_site_aniso_U_12
Br1 0.0169(2) 0.0141(2) 0.0200(2) -0.00165(12) 0.00504(18) -0.00278(12)
Br2 0.0240(2) 0.0144(2) 0.0174(2) 0.00142(12) 0.01187(17) -0.00162(12)
O1 0.0195(12) 0.0111(11) 0.0148(11) -0.0024(9) 0.0105(10) -0.0014(9)
O2 0.0190(13) 0.0294(14) 0.0155(12) 0.0035(10) 0.0048(11) -0.0068(10)
N1 0.0179(15) 0.0107(13) 0.0118(14) 0.0000(10) 0.0070(12) -0.0004(11)
N2 0.0239(17) 0.0258(16) 0.0126(14) 0.0037(12) 0.0040(13) -0.0120(13)
C1 0.0181(17) 0.0121(15) 0.0149(16) 0.0007(13) 0.0087(14) -0.0010(13)
C2 0.0111(16) 0.0093(14) 0.0156(16) -0.0023(12) 0.0053(13) -0.0002(11)
C3 0.0142(16) 0.0127(15) 0.0154(16) 0.0012(12) 0.0061(14) 0.0020(12)
C4 0.0152(16) 0.0126(15) 0.0121(16) 0.0006(13) 0.0057(13) 0.0024(12)
C5 0.0186(17) 0.0101(14) 0.0095(15) -0.0020(12) 0.0050(13) 0.0031(13)
C6 0.0149(17) 0.0125(15) 0.0115(16) 0.0005(12) 0.0044(13) 0.0020(12)
C7 0.0173(17) 0.0126(15) 0.0127(15) 0.0002(12) 0.0085(14) -0.0005(13)
C8 0.0181(17) 0.0123(15) 0.0096(14) 0.0019(12) 0.0073(13) 0.0012(13)
C9 0.0185(18) 0.0189(17) 0.0129(16) 0.0026(13) 0.0056(14) 0.0004(14)
C10 0.0207(19) 0.0204(17) 0.0167(17) 0.0062(13) 0.0079(15) 0.0067(14)
C11 0.031(2) 0.0145(17) 0.0202(19) -0.0005(13) 0.0162(17) -0.0020(14)
C12 0.0259(19) 0.0161(16) 0.0218(18) -0.0047(14) 0.0123(16) -0.0108(14)
C13 0.0144(17) 0.0172(16) 0.0199(17) -0.0034(13) 0.0091(14) 0.0000(13)

loop_
_atom_type_symbol
_atom_type_description
_atom_type_scat_dispersion_real
_atom_type_scat_dispersion_imag
_atom_type_scat_source
C C 0.0033 0.0016 'International Tables Vol C Tables 4.2.6.8 and 6.1.1.4'
H H 0.0000 0.0000 'International Tables Vol C Tables 4.2.6.8 and 6.1.1.4'
Br Br -0.2901 2.4595 'International Tables Vol C Tables 4.2.6.8 and 6.1.1.4'
N N 0.0061 0.0033 'International Tables Vol C Tables 4.2.6.8 and 6.1.1.4'
O O 0.0106 0.0060 'International Tables Vol C Tables 4.2.6.8 and 6.1.1.4'

loop_
_geom_angle_atom_site_label_1
_geom_angle_atom_site_label_2
_geom_angle_atom_site_label_3
_geom_angle
C6 O1 C7 113.8(2)
C1 N1 C4 107.3(3)
C1 N1 C6 126.7(3)
C4 N1 C6 125.6(3)
C5 N2 H2A 120.1
C5 N2 H2B 119.9
H2A N2 H2B 120.0
C2 C1 N1 109.5(3)
C2 C1 Br2 127.3(3)
N1 C1 Br2 123.1(2)
C1 C2 C3 107.4(3)
C1 C2 Br1 127.1(3)
C3 C2 Br1 125.5(2)
C4 C3 C2 107.3(3)
C4 C3 H3 126.4
C2 C3 H3 126.4
C3 C4 N1 108.5(3)
C3 C4 C5 128.1(3)
N1 C4 C5 123.3(3)
O2 C5 N2 121.9(3)
O2 C5 C4 122.5(3)
N2 C5 C4 115.6(3)
O1 C6 N1 112.2(2)
O1 C6 H6A 109.2
N1 C6 H6A 109.2
O1 C6 H6B 109.2
N1 C6 H6B 109.2
H6A C6 H6B 107.9
O1 C7 C8 108.4(3)
O1 C7 H7A 110.0
C8 C7 H7A 110.0
O1 C7 H7B 110.0
C8 C7 H7B 110.0
H7A C7 H7B 108.4
C9 C8 C13 119.1(3)
C9 C8 C7 120.2(3)
C13 C8 C7 120.7(3)
C8 C9 C10 120.2(3)
C8 C9 H9 119.9
C10 C9 H9 119.9
C11 C10 C9 121.1(3)
C11 C10 H10 119.4
C9 C10 H10 119.4
C10 C11 C12 118.7(3)
C10 C11 H11 120.6
C12 C11 H11 120.6
C13 C12 C11 120.3(3)
C13 C12 H12 119.8
C11 C12 H12 119.8
C8 C13 C12 120.5(3)
C8 C13 H13 119.7
C12 C13 H13 119.7

loop_
_geom_bond_atom_site_label_1
_geom_bond_atom_site_label_2
_geom_bond_distance
Br1 C2 1.871(3)
Br2 C1 1.860(3)
O1 C6 1.410(4)
O1 C7 1.435(4)
O2 C5 1.236(4)
N1 C1 1.376(4)
N1 C4 1.390(4)
N1 C6 1.474(4)
N2 C5 1.327(4)
N2 H2A 0.8793
N2 H2B 0.8801
C1 C2 1.367(4)
C2 C3 1.410(5)
C3 C4 1.381(5)
C3 H3 0.9500
C4 C5 1.480(5)
C6 H6A 0.9900
C6 H6B 0.9900
C7 C8 1.501(4)
C7 H7A 0.9900
C7 H7B 0.9900
C8 C9 1.383(5)
C8 C13 1.396(5)
C9 C10 1.403(5)
C9 H9 0.9500
C10 C11 1.380(5)
C10 H10 0.9500
C11 C12 1.399(5)
C11 H11 0.9500
C12 C13 1.397(5)
C12 H12 0.9500
C13 H13 0.9500

loop_
_cod_related_entry_id
_cod_related_entry_code
_cod_related_entry_database
1 17222246 ChemSpider
